data_7158972
loop_
_publ_author_name
'Li, Weichun'
'Qin, Peng'
'Zhao, Xing-Xing'
'Qu, Wen-Juan'
'Lin, Qi'
'Yao, Hong'
'Wei, Tai-Bao'
'Zhang, You-Ming'
'Liu, Yuezhou'
'Shi, Bingbing'

_publ_section_title
;
 Fluorinated leaning pillar[6]arene: synthesis, structure and selective
 iodide anion binding by anion&#x2212;\p interactions
;
_journal_name_full 'Organic &amp; Biomolecular Chemistry'
_journal_paper_doi 10.1039/D2OB01579J
_journal_year 2022
_chemical_formula_moiety '2(C25 H22 F4 O4)'
_chemical_formula_sum 'C50 H44 F8 O8'
_chemical_formula_weight 924.85
_space_group_crystal_system triclinic
_space_group_IT_number 2
_space_group_name_Hall '-P 1'
_space_group_name_H-M_alt 'P -1'
_atom_sites_solution_hydrogens geom
_atom_sites_solution_primary dual
_audit_creation_date 2019-03-04
_audit_creation_method
;
Olex2 1.2
(compiled 2018.05.29 svn.r3508 for OlexSys, GUI svn.r5506)
;
_audit_update_record
;
2020-08-24 deposited with the CCDC.	2022-11-03 downloaded from the CCDC.
;
_cell_angle_alpha 86.3770(10)
_cell_angle_beta 88.4620(10)
_cell_angle_gamma 73.9160(10)
_cell_formula_units_Z 2
_cell_length_a 9.1525(2)
_cell_length_b 13.3382(3)
_cell_length_c 20.1751(4)
_cell_measurement_reflns_used 9190
_cell_measurement_temperature 170(2)
_cell_measurement_theta_max 54.910
_cell_measurement_theta_min 4.725
_cell_volume 2361.68(9)
_computing_cell_refinement 'SAINT v8.37A (Bruker, 2015)'
_computing_data_reduction 'SAINT v8.37A (Bruker, 2015)'
_computing_molecular_graphics 'Olex2 (Dolomanov et al., 2009)'
_computing_publication_material 'Olex2 (Dolomanov et al., 2009)'
_computing_structure_refinement 'ShelXL (Sheldrick, 2015)'
_computing_structure_solution 'ShelXT (Sheldrick, 2015)'
_diffrn_ambient_temperature 169.98
_diffrn_measured_fraction_theta_full 0.994
_diffrn_measured_fraction_theta_max 0.992
_diffrn_measurement_device_type 'Bruker D8 Venture'
_diffrn_measurement_method '\f and \w scans'
_diffrn_radiation_type GaK\a
_diffrn_radiation_wavelength 1.34139
_diffrn_reflns_av_R_equivalents 0.0476
_diffrn_reflns_av_unetI/netI 0.0438
_diffrn_reflns_Laue_measured_fraction_full 0.994
_diffrn_reflns_Laue_measured_fraction_max 0.992
_diffrn_reflns_limit_h_max 11
_diffrn_reflns_limit_h_min -11
_diffrn_reflns_limit_k_max 15
_diffrn_reflns_limit_k_min -16
_diffrn_reflns_limit_l_max 24
_diffrn_reflns_limit_l_min -24
_diffrn_reflns_number 30529
_diffrn_reflns_point_group_measured_fraction_full 0.994
_diffrn_reflns_point_group_measured_fraction_max 0.992
_diffrn_reflns_theta_full 53.594
_diffrn_reflns_theta_max 54.892
_diffrn_reflns_theta_min 3.005
_diffrn_standards_number 0
_exptl_absorpt_coefficient_mu 0.594
_exptl_absorpt_correction_T_max 0.7508
_exptl_absorpt_correction_T_min 0.5251
_exptl_absorpt_correction_type multi-scan
_exptl_absorpt_process_details
'SADABS-2016/2 (Bruker,2016/2) was used for absorption correction. wR2(int) was 0.1254 before and 0.0667 after correction. The Ratio of minimum to maximum transmission is 0.6994. The \l/2 correction factor is Not present.'
_exptl_crystal_colour colourless
_exptl_crystal_density_diffrn 1.301
_exptl_crystal_description block
_exptl_crystal_F_000 960
_exptl_crystal_size_max 0.15
_exptl_crystal_size_mid 0.1
_exptl_crystal_size_min 0.05
_refine_diff_density_max 0.258
_refine_diff_density_min -0.275
_refine_diff_density_rms 0.046
_refine_ls_extinction_method none
_refine_ls_goodness_of_fit_ref 1.026
_refine_ls_hydrogen_treatment constr
_refine_ls_matrix_type full
_refine_ls_number_parameters 603
_refine_ls_number_reflns 8894
_refine_ls_number_restraints 0
_refine_ls_restrained_S_all 1.026
_refine_ls_R_factor_all 0.0521
_refine_ls_R_factor_gt 0.0443
_refine_ls_shift/su_max 0.001
_refine_ls_shift/su_mean 0.000
_refine_ls_structure_factor_coef Fsqd
_refine_ls_weighting_details 'w=1/[\s^2^(Fo^2^)+(0.0530P)^2^+0.9157P] where P=(Fo^2^+2Fc^2^)/3'
_refine_ls_weighting_scheme calc
_refine_ls_wR_factor_gt 0.1119
_refine_ls_wR_factor_ref 0.1177
_reflns_Friedel_coverage 0.000
_reflns_number_gt 7536
_reflns_number_total 8894
_reflns_threshold_expression 'I > 2\s(I)'
_cod_data_source_file d2ob01579j2.cif
_cod_data_source_block 190304lyz_158_0m
_cod_database_code 7158972
_shelx_shelxl_version_number 2016/6
_shelx_space_group_comment
;
The symmetry employed for this shelxl refinement is uniquely defined
by the following loop, which should always be used as a source of
symmetry information in preference to the above space-group names.
They are only intended as comments.
;
_shelx_estimated_absorpt_t_max 0.971
_shelx_estimated_absorpt_t_min 0.916
_olex2_refinement_description
;
1. Fixed Uiso
 At 1.2 times of:
  All C(H) groups, All C(H,H) groups
 At 1.5 times of:
  All C(H,H,H) groups
2.a Secondary CH2 refined with riding coordinates:
 C9(H9A,H9B), C15(H15A,H15B), C22(H22A,H22B), C26(H26A,H26B), C33(H33A,H33B),
 C42(H42A,H42B)
2.b Aromatic/amide H refined with riding coordinates:
 C3(H3), C6(H6), C18(H18), C21(H21), C35(H35), C38(H38), C45(H45), C48(H48)
2.c Idealised Me refined as rotating group:
 C7(H7A,H7B,H7C), C8(H8A,H8B,H8C), C23(H23A,H23B,H23C), C24(H24A,H24B,H24C),
 C40(H40A,H40B,H40C), C41(H41A,H41B,H41C), C49(H49A,H49B,H49C), C50(H50A,H50B,
 H50C)
;
_olex2_submission_special_instructions 'No special instructions were received'

loop_
_space_group_symop_operation_xyz
'x, y, z'
'-x, -y, -z'

loop_
_atom_site_label
_atom_site_type_symbol
_atom_site_fract_x
_atom_site_fract_y
_atom_site_fract_z
_atom_site_U_iso_or_equiv
_atom_site_adp_type
_atom_site_occupancy
_atom_site_site_symmetry_order
_atom_site_calc_flag
_atom_site_refinement_flags_posn
_atom_site_refinement_flags_adp
_atom_site_refinement_flags_occupancy
_atom_site_disorder_assembly
_atom_site_disorder_group
F1 F 0.43251(12) 0.58030(8) 0.82199(5) 0.0436(3) Uani 1 1 d . . . . .
F2 F 0.55518(12) 0.39317(8) 0.88170(5) 0.0451(3) Uani 1 1 d . . . . .
F3 F 0.10593(11) 0.44036(8) 0.70322(5) 0.0380(2) Uani 1 1 d . . . . .
F4 F 0.23354(11) 0.25240(7) 0.75975(5) 0.0372(2) Uani 1 1 d . . . . .
O1 O 0.07541(13) 0.96941(8) 0.83010(6) 0.0339(3) Uani 1 1 d . . . . .
O2 O -0.04276(13) 0.58770(9) 0.81308(6) 0.0374(3) Uani 1 1 d . . . . .
O3 O 0.60152(12) 0.14608(9) 0.98202(5) 0.0356(3) Uani 1 1 d . . . . .
O4 O -0.00610(13) 0.16138(10) 0.96740(6) 0.0394(3) Uani 1 1 d . . . . .
C1 C -0.05536(17) 0.84879(12) 0.86947(7) 0.0267(3) Uani 1 1 d . . . . .
C2 C 0.05429(17) 0.87164(12) 0.82610(8) 0.0273(3) Uani 1 1 d . . . . .
C3 C 0.13352(17) 0.79849(12) 0.78270(7) 0.0287(3) Uani 1 1 d . . . . .
H3 H 0.210468 0.814268 0.754820 0.034 Uiso 1 1 calc R . . . .
C4 C 0.10268(17) 0.70273(12) 0.77916(7) 0.0285(3) Uani 1 1 d . . . . .
C5 C -0.01068(18) 0.68144(12) 0.82056(8) 0.0291(3) Uani 1 1 d . . . . .
C6 C -0.08594(17) 0.75292(12) 0.86572(7) 0.0290(3) Uani 1 1 d . . . . .
H6 H -0.160101 0.735907 0.894749 0.035 Uiso 1 1 calc R . . . .
C7 C 0.1782(2) 0.99832(15) 0.78402(10) 0.0458(5) Uani 1 1 d . . . . .
H7A H 0.145013 0.994415 0.738712 0.069 Uiso 1 1 calc GR . . . .
H7B H 0.280168 0.950602 0.790643 0.069 Uiso 1 1 calc GR . . . .
H7C H 0.180615 1.069945 0.790833 0.069 Uiso 1 1 calc GR . . . .
C8 C -0.1419(3) 0.55740(17) 0.86064(11) 0.0557(6) Uani 1 1 d . . . . .
H8A H -0.148773 0.487310 0.852182 0.084 Uiso 1 1 calc GR . . . .
H8B H -0.243132 0.607119 0.857232 0.084 Uiso 1 1 calc GR . . . .
H8C H -0.102192 0.556842 0.905333 0.084 Uiso 1 1 calc GR . . . .
C9 C 0.18885(19) 0.62538(13) 0.72989(8) 0.0335(4) Uani 1 1 d . . . . .
H9A H 0.117582 0.618986 0.695387 0.040 Uiso 1 1 calc R . . . .
H9B H 0.268372 0.653228 0.707661 0.040 Uiso 1 1 calc R . . . .
C10 C 0.26281(17) 0.51803(12) 0.76142(7) 0.0285(3) Uani 1 1 d . . . . .
C11 C 0.37896(18) 0.50003(12) 0.80688(8) 0.0313(3) Uani 1 1 d . . . . .
C12 C 0.39560(17) 0.31635(12) 0.82465(7) 0.0283(3) Uani 1 1 d . . . . .
C13 C 0.28293(18) 0.33371(12) 0.77758(8) 0.0287(3) Uani 1 1 d . . . . .
C14 C 0.21802(17) 0.43080(13) 0.74741(7) 0.0288(3) Uani 1 1 d . . . . .
C15 C 0.46514(18) 0.20979(12) 0.85834(8) 0.0309(3) Uani 1 1 d . . . . .
H15A H 0.569887 0.205811 0.871843 0.037 Uiso 1 1 calc R . . . .
H15B H 0.472240 0.156083 0.825784 0.037 Uiso 1 1 calc R . . . .
C16 C 0.37723(17) 0.18395(11) 0.91916(7) 0.0266(3) Uani 1 1 d . . . . .
C17 C 0.45127(17) 0.14800(12) 0.97902(8) 0.0275(3) Uani 1 1 d . . . . .
C18 C 0.37295(18) 0.11247(12) 1.03162(8) 0.0288(3) Uani 1 1 d . . . . .
H18 H 0.425185 0.085850 1.071811 0.035 Uiso 1 1 calc R . . . .
C19 C 0.22146(17) 0.11489(12) 1.02693(7) 0.0273(3) Uani 1 1 d . . . . .
C20 C 0.14519(17) 0.15709(12) 0.96844(8) 0.0284(3) Uani 1 1 d . . . . .
C21 C 0.22322(18) 0.19008(12) 0.91518(8) 0.0297(3) Uani 1 1 d . . . . .
H21 H 0.170441 0.217386 0.875214 0.036 Uiso 1 1 calc R . . . .
C22 C 0.14049(18) 0.07132(12) 1.08290(8) 0.0302(3) Uani 1 1 d . . . . .
H22A H 0.216157 0.015549 1.108253 0.036 Uiso 1 1 calc R . . . .
H22B H 0.067501 0.038812 1.063688 0.036 Uiso 1 1 calc R . . . .
C23 C 0.6723(2) 0.12389(16) 1.04573(9) 0.0418(4) Uani 1 1 d . . . . .
H23A H 0.775812 0.131358 1.041967 0.063 Uiso 1 1 calc GR . . . .
H23B H 0.676315 0.052227 1.061641 0.063 Uiso 1 1 calc GR . . . .
H23C H 0.613293 0.172885 1.077200 0.063 Uiso 1 1 calc GR . . . .
C24 C -0.0895(2) 0.20703(16) 0.90924(9) 0.0445(4) Uani 1 1 d . . . . .
H24A H -0.047024 0.165874 0.871207 0.067 Uiso 1 1 calc GR . . . .
H24B H -0.082549 0.278740 0.900822 0.067 Uiso 1 1 calc GR . . . .
H24C H -0.196353 0.207883 0.915700 0.067 Uiso 1 1 calc GR . . . .
C25 C 0.44238(18) 0.40317(13) 0.83782(8) 0.0309(3) Uani 1 1 d . . . . .
F5 F 0.07539(12) 0.08428(9) 0.36240(6) 0.0505(3) Uani 1 1 d . . . . .
F6 F 0.10539(12) 0.27324(8) 0.37899(5) 0.0477(3) Uani 1 1 d . . . . .
F7 F 0.45494(11) 0.03416(8) 0.19622(5) 0.0408(2) Uani 1 1 d . . . . .
F8 F 0.48976(12) 0.22172(8) 0.21419(5) 0.0419(3) Uani 1 1 d . . . . .
O5 O 0.15700(14) 0.55311(9) 0.51184(6) 0.0384(3) Uani 1 1 d . . . . .
O6 O 0.57611(13) 0.25175(9) 0.37701(6) 0.0388(3) Uani 1 1 d . . . . .
O7 O 0.30871(14) 0.23531(9) 0.59393(6) 0.0426(3) Uani 1 1 d . . . . .
O8 O 0.81188(14) 0.23993(9) 0.73654(6) 0.0429(3) Uani 1 1 d . . . . .
C26 C 0.24094(19) -0.05235(12) 0.26663(8) 0.0323(4) Uani 1 1 d . . . . .
H26A H 0.254862 -0.062967 0.218499 0.039 Uiso 1 1 calc R . . . .
H26B H 0.134131 -0.049643 0.278143 0.039 Uiso 1 1 calc R . . . .
C27 C 0.26560(17) 0.05158(12) 0.27933(8) 0.0287(3) Uani 1 1 d . . . . .
C28 C 0.18155(18) 0.11657(13) 0.32570(8) 0.0328(4) Uani 1 1 d . . . . .
C29 C 0.19776(18) 0.21386(13) 0.33463(8) 0.0319(4) Uani 1 1 d . . . . .
C30 C 0.30222(17) 0.25417(12) 0.29883(7) 0.0281(3) Uani 1 1 d . . . . .
C31 C 0.38703(17) 0.18897(12) 0.25271(8) 0.0286(3) Uani 1 1 d . . . . .
C32 C 0.36924(18) 0.09194(12) 0.24361(8) 0.0288(3) Uani 1 1 d . . . . .
C33 C 0.3183(2) 0.36223(12) 0.30750(8) 0.0318(4) Uani 1 1 d . . . . .
H33A H 0.225249 0.414527 0.290997 0.038 Uiso 1 1 calc R . . . .
H33B H 0.404902 0.372034 0.279863 0.038 Uiso 1 1 calc R . . . .
C34 C 0.34378(18) 0.38269(12) 0.37866(7) 0.0282(3) Uani 1 1 d . . . . .
C35 C 0.23804(18) 0.45994(12) 0.41131(8) 0.0288(3) Uani 1 1 d . . . . .
H35 H 0.151531 0.501956 0.388026 0.035 Uiso 1 1 calc R . . . .
C36 C 0.25665(18) 0.47672(11) 0.47723(8) 0.0287(3) Uani 1 1 d . . . . .
C37 C 0.37831(18) 0.41226(12) 0.51344(7) 0.0278(3) Uani 1 1 d . . . . .
C38 C 0.48678(18) 0.33778(12) 0.47998(8) 0.0294(3) Uani 1 1 d . . . . .
H38 H 0.573143 0.295550 0.503262 0.035 Uiso 1 1 calc R . . . .
C39 C 0.47131(18) 0.32392(12) 0.41314(8) 0.0288(3) Uani 1 1 d . . . . .
C40 C 0.0468(2) 0.63048(14) 0.47413(9) 0.0445(4) Uani 1 1 d . . . . .
H40A H -0.011164 0.683550 0.503458 0.067 Uiso 1 1 calc GR . . . .
H40B H -0.022581 0.597644 0.453423 0.067 Uiso 1 1 calc GR . . . .
H40C H 0.098125 0.663518 0.439541 0.067 Uiso 1 1 calc GR . . . .
C41 C 0.7094(2) 0.1928(2) 0.41028(11) 0.0647(7) Uani 1 1 d . . . . .
H41A H 0.681925 0.149586 0.446995 0.097 Uiso 1 1 calc GR . . . .
H41B H 0.761666 0.240289 0.427805 0.097 Uiso 1 1 calc GR . . . .
H41C H 0.776869 0.147709 0.379088 0.097 Uiso 1 1 calc GR . . . .
C42 C 0.38592(19) 0.42322(12) 0.58736(8) 0.0319(4) Uani 1 1 d . . . . .
H42A H 0.429865 0.481647 0.594422 0.038 Uiso 1 1 calc R . . . .
H42B H 0.281067 0.442086 0.605694 0.038 Uiso 1 1 calc R . . . .
C43 C 0.47835(18) 0.32655(12) 0.62584(7) 0.0289(3) Uani 1 1 d . . . . .
C44 C 0.43911(18) 0.23243(13) 0.62731(8) 0.0305(3) Uani 1 1 d . . . . .
C45 C 0.52933(18) 0.14336(12) 0.66064(8) 0.0302(3) Uani 1 1 d . . . . .
H45 H 0.503670 0.079212 0.659333 0.036 Uiso 1 1 calc R . . . .
C46 C 0.65606(17) 0.14628(12) 0.69575(7) 0.0275(3) Uani 1 1 d . . . . .
C47 C 0.69014(18) 0.24146(12) 0.69755(8) 0.0298(3) Uani 1 1 d . . . . .
C48 C 0.60412(18) 0.32951(12) 0.66187(8) 0.0300(3) Uani 1 1 d . . . . .
H48 H 0.631870 0.393048 0.662119 0.036 Uiso 1 1 calc R . . . .
C49 C 0.2634(3) 0.14281(19) 0.59519(17) 0.0889(10) Uani 1 1 d . . . . .
H49A H 0.261305 0.114778 0.641185 0.133 Uiso 1 1 calc GR . . . .
H49B H 0.335553 0.091339 0.569103 0.133 Uiso 1 1 calc GR . . . .
H49C H 0.161664 0.157798 0.576161 0.133 Uiso 1 1 calc GR . . . .
C50 C 0.8479(2) 0.33527(15) 0.74185(10) 0.0494(5) Uani 1 1 d . . . . .
H50A H 0.934185 0.324391 0.771798 0.074 Uiso 1 1 calc GR . . . .
H50B H 0.759805 0.386891 0.759562 0.074 Uiso 1 1 calc GR . . . .
H50C H 0.874871 0.360765 0.697865 0.074 Uiso 1 1 calc GR . . . .

loop_
_atom_site_aniso_label
_atom_site_aniso_U_11
_atom_site_aniso_U_22
_atom_site_aniso_U_33
_atom_site_aniso_U_23
_atom_site_aniso_U_13
_atom_site_aniso_U_12
F1 0.0520(6) 0.0357(5) 0.0508(6) -0.0002(4) -0.0044(5) -0.0251(5)
F2 0.0419(6) 0.0486(6) 0.0482(6) 0.0054(5) -0.0131(5) -0.0187(5)
F3 0.0386(5) 0.0448(6) 0.0338(5) 0.0029(4) -0.0043(4) -0.0179(4)
F4 0.0472(6) 0.0337(5) 0.0372(5) -0.0040(4) 0.0036(4) -0.0218(4)
O1 0.0371(6) 0.0309(6) 0.0378(6) 0.0001(5) 0.0098(5) -0.0176(5)
O2 0.0429(7) 0.0357(6) 0.0403(7) -0.0065(5) 0.0122(5) -0.0222(5)
O3 0.0252(6) 0.0490(7) 0.0334(6) 0.0031(5) 0.0021(5) -0.0133(5)
O4 0.0270(6) 0.0586(8) 0.0344(6) 0.0110(5) 0.0010(5) -0.0178(5)
C1 0.0239(7) 0.0312(8) 0.0251(7) 0.0036(6) 0.0005(6) -0.0093(6)
C2 0.0259(8) 0.0276(8) 0.0296(8) 0.0052(6) -0.0012(6) -0.0107(6)
C3 0.0265(8) 0.0331(8) 0.0267(8) 0.0060(6) 0.0034(6) -0.0108(6)
C4 0.0281(8) 0.0304(8) 0.0264(8) 0.0034(6) 0.0014(6) -0.0086(6)
C5 0.0304(8) 0.0304(8) 0.0295(8) 0.0020(6) 0.0010(6) -0.0141(7)
C6 0.0281(8) 0.0339(8) 0.0279(8) 0.0026(6) 0.0050(6) -0.0146(7)
C7 0.0455(11) 0.0384(10) 0.0589(12) -0.0023(8) 0.0219(9) -0.0227(8)
C8 0.0789(15) 0.0493(12) 0.0544(12) -0.0096(9) 0.0234(11) -0.0445(11)
C9 0.0392(9) 0.0321(9) 0.0287(8) 0.0028(7) 0.0073(7) -0.0104(7)
C10 0.0303(8) 0.0286(8) 0.0270(8) 0.0004(6) 0.0089(6) -0.0100(6)
C11 0.0345(9) 0.0305(8) 0.0327(8) -0.0015(7) 0.0060(7) -0.0161(7)
C12 0.0277(8) 0.0316(8) 0.0252(8) 0.0009(6) 0.0097(6) -0.0089(6)
C13 0.0326(8) 0.0274(8) 0.0296(8) -0.0036(6) 0.0101(6) -0.0149(6)
C14 0.0265(8) 0.0360(9) 0.0255(8) -0.0003(6) 0.0039(6) -0.0119(7)
C15 0.0281(8) 0.0314(8) 0.0313(8) 0.0018(6) 0.0091(6) -0.0067(6)
C16 0.0276(8) 0.0227(7) 0.0288(8) -0.0003(6) 0.0078(6) -0.0068(6)
C17 0.0228(8) 0.0264(8) 0.0330(8) -0.0025(6) 0.0058(6) -0.0068(6)
C18 0.0304(8) 0.0296(8) 0.0257(8) 0.0002(6) 0.0021(6) -0.0077(6)
C19 0.0299(8) 0.0249(8) 0.0275(8) -0.0009(6) 0.0068(6) -0.0090(6)
C20 0.0236(8) 0.0323(8) 0.0301(8) 0.0001(6) 0.0034(6) -0.0095(6)
C21 0.0296(8) 0.0322(8) 0.0269(8) 0.0027(6) 0.0024(6) -0.0089(6)
C22 0.0322(8) 0.0304(8) 0.0291(8) 0.0024(6) 0.0047(6) -0.0117(7)
C23 0.0306(9) 0.0593(12) 0.0374(9) 0.0005(8) -0.0028(7) -0.0163(8)
C24 0.0284(9) 0.0620(12) 0.0438(10) 0.0135(9) -0.0047(7) -0.0169(8)
C25 0.0284(8) 0.0373(9) 0.0291(8) 0.0003(7) 0.0019(6) -0.0129(7)
F5 0.0489(6) 0.0521(7) 0.0575(7) -0.0064(5) 0.0242(5) -0.0269(5)
F6 0.0504(6) 0.0460(6) 0.0487(6) -0.0173(5) 0.0238(5) -0.0155(5)
F7 0.0455(6) 0.0370(5) 0.0430(6) -0.0154(4) 0.0147(4) -0.0150(4)
F8 0.0492(6) 0.0393(5) 0.0436(6) -0.0086(4) 0.0200(5) -0.0237(5)
O5 0.0450(7) 0.0313(6) 0.0310(6) -0.0033(5) 0.0016(5) 0.0030(5)
O6 0.0360(6) 0.0411(7) 0.0329(6) -0.0052(5) 0.0059(5) 0.0001(5)
O7 0.0414(7) 0.0375(7) 0.0529(8) 0.0100(6) -0.0184(6) -0.0188(5)
O8 0.0464(7) 0.0355(7) 0.0536(8) 0.0079(6) -0.0199(6) -0.0230(6)
C26 0.0305(8) 0.0303(8) 0.0381(9) 0.0014(7) -0.0058(7) -0.0119(7)
C27 0.0271(8) 0.0274(8) 0.0316(8) 0.0014(6) -0.0046(6) -0.0078(6)
C28 0.0294(8) 0.0369(9) 0.0341(9) 0.0024(7) 0.0047(7) -0.0137(7)
C29 0.0307(8) 0.0333(9) 0.0304(8) -0.0054(7) 0.0058(6) -0.0065(7)
C30 0.0290(8) 0.0290(8) 0.0261(8) 0.0000(6) -0.0020(6) -0.0080(6)
C31 0.0283(8) 0.0302(8) 0.0289(8) 0.0000(6) 0.0034(6) -0.0113(6)
C32 0.0282(8) 0.0291(8) 0.0283(8) -0.0038(6) 0.0011(6) -0.0061(6)
C33 0.0429(9) 0.0257(8) 0.0265(8) -0.0005(6) 0.0000(7) -0.0092(7)
C34 0.0355(9) 0.0244(8) 0.0269(8) -0.0003(6) 0.0024(6) -0.0124(6)
C35 0.0322(8) 0.0237(8) 0.0293(8) 0.0028(6) -0.0017(6) -0.0065(6)
C36 0.0330(8) 0.0224(7) 0.0303(8) -0.0019(6) 0.0055(6) -0.0072(6)
C37 0.0324(8) 0.0258(8) 0.0260(8) 0.0012(6) 0.0016(6) -0.0104(6)
C38 0.0288(8) 0.0301(8) 0.0282(8) 0.0023(6) 0.0008(6) -0.0072(6)
C39 0.0302(8) 0.0258(8) 0.0302(8) -0.0015(6) 0.0064(6) -0.0081(6)
C40 0.0475(11) 0.0359(10) 0.0386(10) 0.0008(8) 0.0059(8) 0.0062(8)
C41 0.0496(13) 0.0750(16) 0.0459(12) -0.0029(10) 0.0058(9) 0.0216(11)
C42 0.0394(9) 0.0284(8) 0.0268(8) -0.0005(6) 0.0006(7) -0.0079(7)
C43 0.0345(8) 0.0291(8) 0.0238(7) -0.0009(6) 0.0039(6) -0.0103(7)
C44 0.0298(8) 0.0348(9) 0.0287(8) 0.0019(6) -0.0022(6) -0.0128(7)
C45 0.0343(9) 0.0279(8) 0.0318(8) 0.0009(6) -0.0011(7) -0.0146(7)
C46 0.0291(8) 0.0283(8) 0.0270(8) 0.0000(6) 0.0026(6) -0.0118(6)
C47 0.0312(8) 0.0328(8) 0.0288(8) 0.0005(6) -0.0008(6) -0.0148(7)
C48 0.0378(9) 0.0281(8) 0.0278(8) 0.0002(6) 0.0023(6) -0.0157(7)
C49 0.0808(18) 0.0557(14) 0.143(3) 0.0272(15) -0.0731(18) -0.0397(13)
C50 0.0605(12) 0.0452(11) 0.0545(12) 0.0089(9) -0.0207(10) -0.0351(10)

loop_
_atom_type_symbol
_atom_type_description
_atom_type_scat_dispersion_real
_atom_type_scat_dispersion_imag
_atom_type_scat_source
C C 0.0148 0.0070 'International Tables Vol C Tables 4.2.6.8 and 6.1.1.4'
H H 0.0000 0.0000 'International Tables Vol C Tables 4.2.6.8 and 6.1.1.4'
F F 0.0599 0.0411 'International Tables Vol C Tables 4.2.6.8 and 6.1.1.4'
O O 0.0412 0.0250 'International Tables Vol C Tables 4.2.6.8 and 6.1.1.4'

loop_
_geom_angle_atom_site_label_1
_geom_angle_atom_site_label_2
_geom_angle_atom_site_label_3
_geom_angle
_geom_angle_site_symmetry_1
_geom_angle_site_symmetry_3
_geom_angle_publ_flag
C2 O1 C7 117.23(12) . . ?
C5 O2 C8 117.32(13) . . ?
C17 O3 C23 117.43(12) . . ?
C20 O4 C24 117.77(12) . . ?
C2 C1 C22 120.15(13) . 2_567 ?
C6 C1 C2 117.92(14) . . ?
C6 C1 C22 121.90(13) . 2_567 ?
O1 C2 C1 115.42(13) . . ?
O1 C2 C3 124.14(13) . . ?
C3 C2 C1 120.44(14) . . ?
C2 C3 H3 119.3 . . ?
C2 C3 C4 121.40(13) . . ?
C4 C3 H3 119.3 . . ?
C3 C4 C5 118.21(14) . . ?
C3 C4 C9 120.10(13) . . ?
C5 C4 C9 121.67(14) . . ?
O2 C5 C4 116.27(14) . . ?
O2 C5 C6 123.34(13) . . ?
C6 C5 C4 120.39(14) . . ?
C1 C6 H6 119.2 . . ?
C5 C6 C1 121.55(13) . . ?
C5 C6 H6 119.2 . . ?
O1 C7 H7A 109.5 . . ?
O1 C7 H7B 109.5 . . ?
O1 C7 H7C 109.5 . . ?
H7A C7 H7B 109.5 . . ?
H7A C7 H7C 109.5 . . ?
H7B C7 H7C 109.5 . . ?
O2 C8 H8A 109.5 . . ?
O2 C8 H8B 109.5 . . ?
O2 C8 H8C 109.5 . . ?
H8A C8 H8B 109.5 . . ?
H8A C8 H8C 109.5 . . ?
H8B C8 H8C 109.5 . . ?
C4 C9 H9A 108.9 . . ?
C4 C9 H9B 108.9 . . ?
H9A C9 H9B 107.7 . . ?
C10 C9 C4 113.51(13) . . ?
C10 C9 H9A 108.9 . . ?
C10 C9 H9B 108.9 . . ?
C11 C10 C9 122.49(14) . . ?
C11 C10 C14 115.13(14) . . ?
C14 C10 C9 122.38(15) . . ?
F1 C11 C10 119.00(14) . . ?
F1 C11 C25 118.32(14) . . ?
C25 C11 C10 122.68(14) . . ?
C13 C12 C15 122.52(14) . . ?
C13 C12 C25 115.15(14) . . ?
C25 C12 C15 122.32(15) . . ?
F4 C13 C12 119.34(14) . . ?
F4 C13 C14 117.96(14) . . ?
C14 C13 C12 122.70(14) . . ?
F3 C14 C10 119.53(14) . . ?
F3 C14 C13 118.29(14) . . ?
C13 C14 C10 122.18(15) . . ?
C12 C15 H15A 108.7 . . ?
C12 C15 H15B 108.7 . . ?
C12 C15 C16 114.33(12) . . ?
H15A C15 H15B 107.6 . . ?
C16 C15 H15A 108.7 . . ?
C16 C15 H15B 108.7 . . ?
C17 C16 C15 120.52(13) . . ?
C17 C16 C21 118.55(13) . . ?
C21 C16 C15 120.82(14) . . ?
O3 C17 C16 117.17(13) . . ?
O3 C17 C18 123.29(14) . . ?
C16 C17 C18 119.50(14) . . ?
C17 C18 H18 119.0 . . ?
C19 C18 C17 121.92(14) . . ?
C19 C18 H18 119.0 . . ?
C18 C19 C20 118.36(14) . . ?
C18 C19 C22 121.32(14) . . ?
C20 C19 C22 120.31(14) . . ?
O4 C20 C19 115.98(13) . . ?
O4 C20 C21 123.94(14) . . ?
C21 C20 C19 120.08(14) . . ?
C16 C21 H21 119.3 . . ?
C20 C21 C16 121.39(14) . . ?
C20 C21 H21 119.3 . . ?
C1 C22 H22A 108.6 2_567 . ?
C1 C22 H22B 108.6 2_567 . ?
C19 C22 C1 114.52(13) . 2_567 ?
C19 C22 H22A 108.6 . . ?
C19 C22 H22B 108.6 . . ?
H22A C22 H22B 107.6 . . ?
O3 C23 H23A 109.5 . . ?
O3 C23 H23B 109.5 . . ?
O3 C23 H23C 109.5 . . ?
H23A C23 H23B 109.5 . . ?
H23A C23 H23C 109.5 . . ?
H23B C23 H23C 109.5 . . ?
O4 C24 H24A 109.5 . . ?
O4 C24 H24B 109.5 . . ?
O4 C24 H24C 109.5 . . ?
H24A C24 H24B 109.5 . . ?
H24A C24 H24C 109.5 . . ?
H24B C24 H24C 109.5 . . ?
F2 C25 C11 118.45(14) . . ?
F2 C25 C12 119.42(14) . . ?
C11 C25 C12 122.12(15) . . ?
C36 O5 C40 117.03(13) . . ?
C39 O6 C41 117.07(14) . . ?
C44 O7 C49 117.52(14) . . ?
C47 O8 C50 117.29(13) . . ?
H26A C26 H26B 107.4 . . ?
C27 C26 H26A 108.4 . . ?
C27 C26 H26B 108.4 . . ?
C27 C26 C46 115.71(13) . 2_656 ?
C46 C26 H26A 108.4 2_656 . ?
C46 C26 H26B 108.4 2_656 . ?
C28 C27 C26 122.69(14) . . ?
C32 C27 C26 122.71(14) . . ?
C32 C27 C28 114.54(14) . . ?
F5 C28 C27 118.77(14) . . ?
F5 C28 C29 118.44(14) . . ?
C29 C28 C27 122.76(14) . . ?
F6 C29 C28 118.22(14) . . ?
F6 C29 C30 119.15(14) . . ?
C28 C29 C30 122.62(14) . . ?
C29 C30 C33 122.82(14) . . ?
C31 C30 C29 114.68(14) . . ?
C31 C30 C33 122.47(14) . . ?
F8 C31 C30 119.42(13) . . ?
F8 C31 C32 118.18(13) . . ?
C32 C31 C30 122.39(14) . . ?
F7 C32 C27 118.57(13) . . ?
F7 C32 C31 118.41(13) . . ?
C31 C32 C27 123.00(14) . . ?
C30 C33 H33A 108.8 . . ?
C30 C33 H33B 108.8 . . ?
C30 C33 C34 113.82(13) . . ?
H33A C33 H33B 107.7 . . ?
C34 C33 H33A 108.8 . . ?
C34 C33 H33B 108.8 . . ?
C35 C34 C33 120.46(14) . . ?
C39 C34 C33 121.05(14) . . ?
C39 C34 C35 118.48(14) . . ?
C34 C35 H35 119.4 . . ?
C36 C35 C34 121.12(15) . . ?
C36 C35 H35 119.4 . . ?
O5 C36 C35 123.70(14) . . ?
O5 C36 C37 115.84(13) . . ?
C35 C36 C37 120.42(14) . . ?
C36 C37 C42 119.56(14) . . ?
C38 C37 C36 118.11(14) . . ?
C38 C37 C42 122.30(14) . . ?
C37 C38 H38 119.4 . . ?
C39 C38 C37 121.24(15) . . ?
C39 C38 H38 119.4 . . ?
O6 C39 C34 115.77(14) . . ?
O6 C39 C38 123.90(14) . . ?
C34 C39 C38 120.32(14) . . ?
O5 C40 H40A 109.5 . . ?
O5 C40 H40B 109.5 . . ?
O5 C40 H40C 109.5 . . ?
H40A C40 H40B 109.5 . . ?
H40A C40 H40C 109.5 . . ?
H40B C40 H40C 109.5 . . ?
O6 C41 H41A 109.5 . . ?
O6 C41 H41B 109.5 . . ?
O6 C41 H41C 109.5 . . ?
H41A C41 H41B 109.5 . . ?
H41A C41 H41C 109.5 . . ?
H41B C41 H41C 109.5 . . ?
C37 C42 H42A 108.6 . . ?
C37 C42 H42B 108.6 . . ?
H42A C42 H42B 107.5 . . ?
C43 C42 C37 114.78(13) . . ?
C43 C42 H42A 108.6 . . ?
C43 C42 H42B 108.6 . . ?
C44 C43 C42 121.44(14) . . ?
C48 C43 C42 120.60(14) . . ?
C48 C43 C44 117.96(14) . . ?
O7 C44 C43 115.61(14) . . ?
O7 C44 C45 123.91(14) . . ?
C45 C44 C43 120.48(14) . . ?
C44 C45 H45 119.4 . . ?
C46 C45 C44 121.28(14) . . ?
C46 C45 H45 119.4 . . ?
C45 C46 C26 124.07(13) . 2_656 ?
C45 C46 C47 118.23(14) . . ?
C47 C46 C26 117.69(13) . 2_656 ?
O8 C47 C46 115.07(14) . . ?
O8 C47 C48 124.39(14) . . ?
C48 C47 C46 120.54(14) . . ?
C43 C48 H48 119.3 . . ?
C47 C48 C43 121.32(14) . . ?
C47 C48 H48 119.3 . . ?
O7 C49 H49A 109.5 . . ?
O7 C49 H49B 109.5 . . ?
O7 C49 H49C 109.5 . . ?
H49A C49 H49B 109.5 . . ?
H49A C49 H49C 109.5 . . ?
H49B C49 H49C 109.5 . . ?
O8 C50 H50A 109.5 . . ?
O8 C50 H50B 109.5 . . ?
O8 C50 H50C 109.5 . . ?
H50A C50 H50B 109.5 . . ?
H50A C50 H50C 109.5 . . ?
H50B C50 H50C 109.5 . . ?

loop_
_geom_bond_atom_site_label_1
_geom_bond_atom_site_label_2
_geom_bond_distance
_geom_bond_site_symmetry_2
_geom_bond_publ_flag
F1 C11 1.3489(18) . ?
F2 C25 1.3511(18) . ?
F3 C14 1.3512(18) . ?
F4 C13 1.3564(17) . ?
O1 C2 1.3777(18) . ?
O1 C7 1.4167(19) . ?
O2 C5 1.3790(19) . ?
O2 C8 1.419(2) . ?
O3 C17 1.3711(18) . ?
O3 C23 1.432(2) . ?
O4 C20 1.3707(18) . ?
O4 C24 1.425(2) . ?
C1 C2 1.398(2) . ?
C1 C6 1.390(2) . ?
C1 C22 1.515(2) 2_567 ?
C2 C3 1.388(2) . ?
C3 H3 0.9500 . ?
C3 C4 1.389(2) . ?
C4 C5 1.393(2) . ?
C4 C9 1.520(2) . ?
C5 C6 1.388(2) . ?
C6 H6 0.9500 . ?
C7 H7A 0.9800 . ?
C7 H7B 0.9800 . ?
C7 H7C 0.9800 . ?
C8 H8A 0.9800 . ?
C8 H8B 0.9800 . ?
C8 H8C 0.9800 . ?
C9 H9A 0.9900 . ?
C9 H9B 0.9900 . ?
C9 C10 1.511(2) . ?
C10 C11 1.383(2) . ?
C10 C14 1.383(2) . ?
C11 C25 1.377(2) . ?
C12 C13 1.382(2) . ?
C12 C15 1.512(2) . ?
C12 C25 1.384(2) . ?
C13 C14 1.376(2) . ?
C15 H15A 0.9900 . ?
C15 H15B 0.9900 . ?
C15 C16 1.523(2) . ?
C16 C17 1.392(2) . ?
C16 C21 1.393(2) . ?
C17 C18 1.396(2) . ?
C18 H18 0.9500 . ?
C18 C19 1.383(2) . ?
C19 C20 1.393(2) . ?
C19 C22 1.508(2) . ?
C20 C21 1.390(2) . ?
C21 H21 0.9500 . ?
C22 H22A 0.9900 . ?
C22 H22B 0.9900 . ?
C23 H23A 0.9800 . ?
C23 H23B 0.9800 . ?
C23 H23C 0.9800 . ?
C24 H24A 0.9800 . ?
C24 H24B 0.9800 . ?
C24 H24C 0.9800 . ?
F5 C28 1.3530(18) . ?
F6 C29 1.3494(18) . ?
F7 C32 1.3569(18) . ?
F8 C31 1.3507(17) . ?
O5 C36 1.3778(19) . ?
O5 C40 1.424(2) . ?
O6 C39 1.3848(19) . ?
O6 C41 1.415(2) . ?
O7 C44 1.3762(19) . ?
O7 C49 1.405(2) . ?
O8 C47 1.3759(19) . ?
O8 C50 1.410(2) . ?
C26 H26A 0.9900 . ?
C26 H26B 0.9900 . ?
C26 C27 1.503(2) . ?
C26 C46 1.516(2) 2_656 ?
C27 C28 1.383(2) . ?
C27 C32 1.381(2) . ?
C28 C29 1.370(2) . ?
C29 C30 1.387(2) . ?
C30 C31 1.384(2) . ?
C30 C33 1.510(2) . ?
C31 C32 1.372(2) . ?
C33 H33A 0.9900 . ?
C33 H33B 0.9900 . ?
C33 C34 1.514(2) . ?
C34 C35 1.390(2) . ?
C34 C39 1.389(2) . ?
C35 H35 0.9500 . ?
C35 C36 1.385(2) . ?
C36 C37 1.395(2) . ?
C37 C38 1.389(2) . ?
C37 C42 1.513(2) . ?
C38 H38 0.9500 . ?
C38 C39 1.389(2) . ?
C40 H40A 0.9800 . ?
C40 H40B 0.9800 . ?
C40 H40C 0.9800 . ?
C41 H41A 0.9800 . ?
C41 H41B 0.9800 . ?
C41 H41C 0.9800 . ?
C42 H42A 0.9900 . ?
C42 H42B 0.9900 . ?
C42 C43 1.512(2) . ?
C43 C44 1.397(2) . ?
C43 C48 1.389(2) . ?
C44 C45 1.389(2) . ?
C45 H45 0.9500 . ?
C45 C46 1.386(2) . ?
C46 C47 1.391(2) . ?
C47 C48 1.389(2) . ?
C48 H48 0.9500 . ?
C49 H49A 0.9800 . ?
C49 H49B 0.9800 . ?
C49 H49C 0.9800 . ?
C50 H50A 0.9800 . ?
C50 H50B 0.9800 . ?
C50 H50C 0.9800 . ?

loop_
_smtbx_masks_void_nr
_smtbx_masks_void_average_x
_smtbx_masks_void_average_y
_smtbx_masks_void_average_z
_smtbx_masks_void_volume
_smtbx_masks_void_count_electrons
_smtbx_masks_void_content
1 0.415 0.000 0.500 155.1 0.0 ?
2 -0.240 0.500 0.000 195.3 17.4 ?
